data_1575820
loop_
_publ_author_name
'Qin, Ye-Hui'
'Ma, Xiu-Fang'
'Hou, Xinlan'
'Huang, Xin-Da'
'Bao, Song-Song'
'Tian, Yuxi'
'Zhang, Yi-Quan'
'Zheng, Li-Min'

_publ_section_title
;
 Photoresponsive luminescent single-molecule magnets based on
 dysprosium-anthracene complexes: regulating the de-dimerization
 temperature of the photocycloaddition product by co-ligand.
;
_journal_issue 42
_journal_name_full 'Chemical science'
_journal_page_first 19806
_journal_page_last 19819
_journal_paper_doi 10.1039/d5sc04192a
_journal_volume 16
_journal_year 2025
_chemical_formula_sum 'C72 H94 Dy2 N4 O18 P4 S4'
_chemical_formula_weight 1880.63
_space_group_crystal_system triclinic
_space_group_IT_number 2
_space_group_name_Hall '-P 1'
_space_group_name_H-M_alt 'P -1'
_atom_sites_solution_hydrogens geom
_audit_creation_method SHELXL-2018/3
_audit_update_record
;
2025-06-04 deposited with the CCDC.	2025-09-15 downloaded from the CCDC.
;
_cell_angle_alpha 75.029(11)
_cell_angle_beta 77.563(11)
_cell_angle_gamma 74.378(9)
_cell_formula_units_Z 1
_cell_length_a 11.510(3)
_cell_length_b 12.095(4)
_cell_length_c 15.978(8)
_cell_measurement_reflns_used 9927
_cell_measurement_temperature 193(2)
_cell_measurement_theta_max 27.5
_cell_measurement_theta_min 2.3
_cell_volume 2043.9(13)
_computing_cell_refinement 'Bruker SAINT'
_computing_data_collection 'Bruker SAINT'
_computing_data_reduction 'Bruker SAINT'
_computing_structure_refinement 'SHELXL-2018/3 (Sheldrick, 2018)'
_computing_structure_solution 'SHELXT 2018/2 (Sheldrick, 2018)'
_diffrn_ambient_temperature 193(2)
_diffrn_measured_fraction_theta_full 0.993
_diffrn_measured_fraction_theta_max 0.993
_diffrn_measurement_device_type 'Bruker APEX-II CCD'
_diffrn_measurement_method '\f and \w scans'
_diffrn_radiation_type MoK\a
_diffrn_radiation_wavelength 0.71073
_diffrn_reflns_av_R_equivalents 0.0430
_diffrn_reflns_av_unetI/netI 0.0558
_diffrn_reflns_Laue_measured_fraction_full 0.993
_diffrn_reflns_Laue_measured_fraction_max 0.993
_diffrn_reflns_limit_h_max 13
_diffrn_reflns_limit_h_min -13
_diffrn_reflns_limit_k_max 14
_diffrn_reflns_limit_k_min -12
_diffrn_reflns_limit_l_max 19
_diffrn_reflns_limit_l_min -19
_diffrn_reflns_number 15292
_diffrn_reflns_point_group_measured_fraction_full 0.993
_diffrn_reflns_point_group_measured_fraction_max 0.993
_diffrn_reflns_theta_full 25.027
_diffrn_reflns_theta_max 25.027
_diffrn_reflns_theta_min 2.270
_diffrn_standards_number 0
_exptl_absorpt_coefficient_mu 2.061
_exptl_absorpt_correction_type none
_exptl_crystal_colour yellow
_exptl_crystal_density_diffrn 1.528
_exptl_crystal_description block
_exptl_crystal_F_000 954
_exptl_crystal_size_max 0.05
_exptl_crystal_size_mid 0.04
_exptl_crystal_size_min 0.04
_refine_diff_density_max 1.025
_refine_diff_density_min -0.748
_refine_diff_density_rms 0.107
_refine_ls_extinction_method none
_refine_ls_goodness_of_fit_ref 1.032
_refine_ls_hydrogen_treatment constr
_refine_ls_matrix_type full
_refine_ls_number_parameters 554
_refine_ls_number_reflns 7170
_refine_ls_number_restraints 139
_refine_ls_restrained_S_all 1.055
_refine_ls_R_factor_all 0.0457
_refine_ls_R_factor_gt 0.0408
_refine_ls_shift/su_max 0.002
_refine_ls_shift/su_mean 0.000
_refine_ls_structure_factor_coef Fsqd
_refine_ls_weighting_details 'w=1/[\s^2^(Fo^2^)+(0.0624P)^2^+2.0237P] where P=(Fo^2^+2Fc^2^)/3'
_refine_ls_weighting_scheme calc
_refine_ls_wR_factor_gt 0.1049
_refine_ls_wR_factor_ref 0.1094
_reflns_Friedel_coverage 0.000
_reflns_number_gt 6520
_reflns_number_total 7170
_reflns_threshold_expression 'I > 2\s(I)'
_cod_data_source_file d5sc04192a2.cif
_cod_data_source_block 1
_cod_depositor_comments 'Adding full bibliography for 1575819--1575822.cif.'
_cod_original_cell_volume 2044.0(13)
_cod_database_code 1575820
_shelx_shelxl_version_number 2018/3
_shelx_space_group_comment
;
The symmetry employed for this shelxl refinement is uniquely defined
by the following loop, which should always be used as a source of
symmetry information in preference to the above space-group names.
They are only intended as comments.
;
_shelx_estimated_absorpt_t_min 0.7456
_shelx_estimated_absorpt_t_max 0.5199

loop_
_space_group_symop_operation_xyz
'x, y, z'
'-x, -y, -z'

loop_
_atom_site_label
_atom_site_type_symbol
_atom_site_fract_x
_atom_site_fract_y
_atom_site_fract_z
_atom_site_U_iso_or_equiv
_atom_site_adp_type
_atom_site_occupancy
_atom_site_site_symmetry_order
_atom_site_calc_flag
_atom_site_refinement_flags_posn
_atom_site_refinement_flags_adp
_atom_site_refinement_flags_occupancy
_atom_site_disorder_assembly
_atom_site_disorder_group
Dy1 Dy 0.36344(2) 0.42872(2) 0.55662(2) 0.03421(10) Uani 1 1 d . . . . .
P1 P 0.41629(12) 0.36356(12) 0.79185(8) 0.0420(3) Uani 1 1 d . . . . .
S1 S 0.1013(2) 0.1754(3) 0.76077(13) 0.1012(8) Uani 1 1 d . . . . .
S2 S 0.3990(3) 0.2099(2) 0.31305(14) 0.1179(10) Uani 1 1 d . . . . .
O1 O 0.3930(3) 0.3963(3) 0.7008(2) 0.0483(8) Uani 1 1 d . . . . .
O2 O 0.5408(3) 0.3789(4) 0.8048(2) 0.0568(9) Uani 1 1 d . . . . .
O3 O 0.3127(4) 0.4420(3) 0.8462(2) 0.0556(9) Uani 1 1 d . . . . .
O4 O 0.2234(3) 0.5576(4) 0.4379(2) 0.0513(9) Uani 1 1 d . . . . .
O5 O 0.4299(3) 0.5858(3) 0.46242(19) 0.0375(7) Uani 1 1 d . . . . .
O6 O 0.5043(3) 0.7822(3) 0.4018(2) 0.0506(8) Uani 1 1 d . . . . .
N1 N 0.2060(4) 0.3232(5) 0.6195(3) 0.0578(12) Uani 1 1 d . . . . .
N2 N 0.3876(4) 0.3275(4) 0.4424(3) 0.0515(11) Uani 1 1 d . . . . .
C1 C 0.4223(5) 0.2111(5) 0.8397(3) 0.0445(11) Uani 1 1 d . . . . .
H1A H 0.350131 0.190638 0.828524 0.053 Uiso 1 1 calc R U . . .
H1B H 0.495937 0.163648 0.809861 0.053 Uiso 1 1 calc R U . . .
C2 C 0.4253(5) 0.1770(4) 0.9377(3) 0.0452(11) Uani 1 1 d . . . . .
C3 C 0.5370(5) 0.1489(4) 0.9691(3) 0.0490(12) Uani 1 1 d . . . . .
C4 C 0.6535(5) 0.1455(5) 0.9145(4) 0.0563(13) Uani 1 1 d . . . . .
H4 H 0.657581 0.163391 0.852638 0.068 Uiso 1 1 calc R U . . .
C5 C 0.7586(6) 0.1173(6) 0.9489(5) 0.0735(18) Uani 1 1 d . . . . .
H5 H 0.834151 0.117488 0.910504 0.088 Uiso 1 1 calc R U . . .
C6 C 0.7576(8) 0.0879(6) 1.0400(6) 0.082(2) Uani 1 1 d . . . . .
H6 H 0.831891 0.067301 1.063025 0.098 Uiso 1 1 calc R U . . .
C7 C 0.6511(8) 0.0893(6) 1.0939(5) 0.077(2) Uani 1 1 d . . . . .
H7 H 0.651045 0.070220 1.155439 0.093 Uiso 1 1 calc R U . . .
C8 C 0.5378(7) 0.1183(5) 1.0622(3) 0.0587(15) Uani 1 1 d . . . . .
C9 C 0.4297(7) 0.1186(5) 1.1183(3) 0.0653(18) Uani 1 1 d . . . . .
H9 H 0.430898 0.098916 1.179679 0.078 Uiso 1 1 calc R U . . .
C10 C 0.3183(6) 0.1468(5) 1.0887(3) 0.0600(16) Uani 1 1 d . . . . .
C11 C 0.2071(8) 0.1463(6) 1.1477(4) 0.080(2) Uani 1 1 d . . . . .
H11 H 0.208568 0.128068 1.209021 0.095 Uiso 1 1 calc R U . . .
C12 C 0.0991(9) 0.1714(7) 1.1186(5) 0.095(3) Uani 1 1 d . . . . .
H12 H 0.026027 0.169381 1.159650 0.115 Uiso 1 1 calc R U . . .
C13 C 0.0937(7) 0.2006(6) 1.0273(5) 0.078(2) Uani 1 1 d . . . . .
H13 H 0.017419 0.218290 1.007419 0.094 Uiso 1 1 calc R U . . .
C14 C 0.1988(6) 0.2033(5) 0.9682(4) 0.0624(15) Uani 1 1 d . . . . .
H14 H 0.194351 0.223449 0.907253 0.075 Uiso 1 1 calc R U . . .
C15 C 0.3145(5) 0.1766(5) 0.9956(3) 0.0496(12) Uani 1 1 d . . . . .
C16 C 0.5821(6) 0.4872(6) 0.7674(4) 0.0633(15) Uani 1 1 d . . . . .
H16A H 0.513223 0.556004 0.772538 0.076 Uiso 1 1 calc R U . . .
H16B H 0.616765 0.491439 0.704642 0.076 Uiso 1 1 calc R U . . .
C17 C 0.6782(10) 0.4854(11) 0.8187(8) 0.143(5) Uani 1 1 d . . . . .
H17A H 0.699599 0.562092 0.802256 0.214 Uiso 1 1 calc R U . . .
H17B H 0.751024 0.424473 0.805589 0.214 Uiso 1 1 calc R U . . .
H17C H 0.646562 0.468347 0.881554 0.214 Uiso 1 1 calc R U . . .
C18 C 0.3180(7) 0.4657(6) 0.9300(4) 0.0729(19) Uani 1 1 d . . . . .
H18A H 0.401078 0.432031 0.945347 0.087 Uiso 1 1 calc R U . . .
H18B H 0.259518 0.429159 0.976830 0.087 Uiso 1 1 calc R U . . .
C19 C 0.2862(9) 0.5962(6) 0.9224(5) 0.092(3) Uani 1 1 d . . . . .
H19A H 0.354878 0.629279 0.887553 0.138 Uiso 1 1 calc R U . . .
H19B H 0.269199 0.613462 0.981070 0.138 Uiso 1 1 calc R U . . .
H19C H 0.213765 0.631203 0.893617 0.138 Uiso 1 1 calc R U . . .
C20 C 0.1636(5) 0.2616(6) 0.6787(4) 0.0567(14) Uani 1 1 d . . . . .
C21 C 0.3921(6) 0.2763(5) 0.3907(3) 0.0535(13) Uani 1 1 d . . . . .
C22 C 0.1253(5) 0.5293(8) 0.4136(5) 0.086(2) Uani 1 1 d . . . . .
H22A H 0.126028 0.445970 0.437784 0.129 Uiso 1 1 calc R U . . .
H22B H 0.134198 0.544822 0.349478 0.129 Uiso 1 1 calc R U . . .
H22C H 0.047799 0.577448 0.436659 0.129 Uiso 1 1 calc R U . . .
C23 C 0.3572(4) 0.6778(5) 0.4180(3) 0.0426(11) Uani 1 1 d . . . . .
C24 C 0.2459(4) 0.6666(5) 0.4024(3) 0.0461(12) Uani 1 1 d . . . . .
C25 C 0.1718(5) 0.7614(6) 0.3552(4) 0.0601(15) Uani 1 1 d . . . . .
H25 H 0.097254 0.753697 0.343455 0.072 Uiso 1 1 calc R U . . .
C26 C 0.2065(5) 0.8673(6) 0.3254(4) 0.0693(18) Uani 1 1 d . . . . .
H26 H 0.154308 0.932444 0.294084 0.083 Uiso 1 1 calc R U . . .
C27 C 0.3149(5) 0.8806(5) 0.3399(4) 0.0602(15) Uani 1 1 d . . . . .
H27 H 0.337523 0.954078 0.319225 0.072 Uiso 1 1 calc R U . . .
C28 C 0.3908(5) 0.7845(5) 0.3853(3) 0.0489(12) Uani 1 1 d . . . . .
C29 C 0.5354(6) 0.8927(5) 0.3898(4) 0.0641(15) Uani 1 1 d . . . . .
H29A H 0.472854 0.941970 0.425084 0.096 Uiso 1 1 calc R U . . .
H29B H 0.540013 0.932130 0.327697 0.096 Uiso 1 1 calc R U . . .
H29C H 0.614751 0.879583 0.408267 0.096 Uiso 1 1 calc R U . . .
P2 P 0.11955(14) 0.66060(17) 0.64712(11) 0.0637(4) Uani 1 1 d D . . . .
O7 O 0.2206(3) 0.5780(3) 0.6103(2) 0.0540(9) Uani 1 1 d . . . . .
C30 C 0.0106(9) 0.5940(10) 0.7139(7) 0.050(2) Uani 0.5 1 d D U P A 1
H30A H -0.064786 0.654868 0.724232 0.060 Uiso 0.5 1 calc R U P A 1
H30B H -0.008155 0.541035 0.683136 0.060 Uiso 0.5 1 calc R U P A 1
C31 C 0.0435(19) 0.526(2) 0.7985(10) 0.131(10) Uani 0.5 1 d D U P A 1
H31A H 0.110205 0.557402 0.806989 0.158 Uiso 0.5 1 calc R U P A 1
H31B H 0.082022 0.445731 0.788816 0.158 Uiso 0.5 1 calc R U P A 1
C32 C -0.033(3) 0.5085(17) 0.8853(8) 0.095(7) Uani 0.5 1 d D U P A 1
H32A H 0.017100 0.457735 0.928946 0.142 Uiso 0.5 1 calc R U P A 1
H32B H -0.069615 0.584679 0.901537 0.142 Uiso 0.5 1 calc R U P A 1
H32C H -0.098179 0.471497 0.883119 0.142 Uiso 0.5 1 calc R U P A 1
O8 O 0.1505(7) 0.7291(8) 0.7039(5) 0.064(2) Uani 0.5 1 d D U P A 1
C33 C 0.2714(14) 0.7621(14) 0.6764(11) 0.082(5) Uani 0.5 1 d D U P A 1
H33A H 0.324507 0.702981 0.643622 0.098 Uiso 0.5 1 calc R U P A 1
H33B H 0.305091 0.748450 0.731205 0.098 Uiso 0.5 1 calc R U P A 1
C34 C 0.293(2) 0.8805(17) 0.6229(19) 0.170(11) Uani 0.5 1 d D U P A 1
H34A H 0.380779 0.879079 0.614039 0.255 Uiso 0.5 1 calc R U P A 1
H34B H 0.266763 0.896334 0.565921 0.255 Uiso 0.5 1 calc R U P A 1
H34C H 0.247141 0.942286 0.654435 0.255 Uiso 0.5 1 calc R U P A 1
O9 O 0.0430(10) 0.7415(11) 0.5757(6) 0.091(4) Uani 0.5 1 d D U P A 1
C35 C -0.0633(15) 0.8438(16) 0.5835(13) 0.097(6) Uani 0.5 1 d D U P A 1
H35A H -0.030380 0.906991 0.592136 0.117 Uiso 0.5 1 calc R U P A 1
H35B H -0.117021 0.819378 0.638864 0.117 Uiso 0.5 1 calc R U P A 1
C36 C -0.146(3) 0.901(4) 0.514(3) 0.25(3) Uani 0.5 1 d D U P A 1
H36A H -0.209387 0.966073 0.533284 0.382 Uiso 0.5 1 calc R U P A 1
H36B H -0.097873 0.931167 0.458519 0.382 Uiso 0.5 1 calc R U P A 1
H36C H -0.185310 0.842749 0.505677 0.382 Uiso 0.5 1 calc R U P A 1
C30' C 0.1586(18) 0.7910(13) 0.6291(15) 0.113(6) Uani 0.5 1 d D U P A 2
H30C H 0.180078 0.816239 0.564807 0.136 Uiso 0.5 1 calc R U P A 2
H30D H 0.083327 0.847775 0.647155 0.136 Uiso 0.5 1 calc R U P A 2
C31' C 0.255(3) 0.808(3) 0.668(3) 0.186(17) Uani 0.5 1 d D U P A 2
H31C H 0.326542 0.804674 0.620309 0.223 Uiso 0.5 1 calc R U P A 2
H31D H 0.274701 0.734731 0.712400 0.223 Uiso 0.5 1 calc R U P A 2
C32' C 0.260(3) 0.901(3) 0.709(3) 0.248(19) Uani 0.5 1 d D U P A 2
H32D H 0.339829 0.884142 0.727380 0.371 Uiso 0.5 1 calc R U P A 2
H32E H 0.248115 0.976502 0.666269 0.371 Uiso 0.5 1 calc R U P A 2
H32F H 0.195512 0.905531 0.759713 0.371 Uiso 0.5 1 calc R U P A 2
O8' O 0.0213(12) 0.6867(13) 0.5892(10) 0.116(6) Uani 0.5 1 d D U P A 2
C33' C -0.0888(18) 0.7853(19) 0.5932(11) 0.134(9) Uani 0.5 1 d D U P A 2
H33C H -0.076589 0.832858 0.631202 0.160 Uiso 0.5 1 calc R U P A 2
H33D H -0.158702 0.749944 0.624368 0.160 Uiso 0.5 1 calc R U P A 2
C34' C -0.1296(16) 0.8714(16) 0.5102(10) 0.080(5) Uani 0.5 1 d D U P A 2
H34D H -0.203396 0.929455 0.526637 0.120 Uiso 0.5 1 calc R U P A 2
H34E H -0.064377 0.911722 0.478972 0.120 Uiso 0.5 1 calc R U P A 2
H34F H -0.147115 0.828175 0.472087 0.120 Uiso 0.5 1 calc R U P A 2
O9' O 0.0629(9) 0.6378(9) 0.7402(5) 0.079(3) Uani 0.5 1 d D U P A 2
C35' C 0.0300(13) 0.5127(15) 0.7701(8) 0.065(4) Uani 0.5 1 d D U P A 2
H35C H -0.024253 0.508306 0.731309 0.078 Uiso 0.5 1 calc R U P A 2
H35D H 0.106093 0.451679 0.762101 0.078 Uiso 0.5 1 calc R U P A 2
C36' C -0.033(2) 0.4843(17) 0.8663(8) 0.095(7) Uani 0.5 1 d D U P A 2
H36D H -0.050268 0.406022 0.879559 0.143 Uiso 0.5 1 calc R U P A 2
H36E H 0.020758 0.486147 0.905556 0.143 Uiso 0.5 1 calc R U P A 2
H36F H -0.109808 0.542869 0.874713 0.143 Uiso 0.5 1 calc R U P A 2

loop_
_atom_site_aniso_label
_atom_site_aniso_U_11
_atom_site_aniso_U_22
_atom_site_aniso_U_33
_atom_site_aniso_U_23
_atom_site_aniso_U_13
_atom_site_aniso_U_12
Dy1 0.03639(13) 0.04157(15) 0.02106(13) -0.00237(9) -0.00375(8) -0.00755(10)
P1 0.0507(7) 0.0495(7) 0.0208(6) -0.0019(5) -0.0057(5) -0.0086(6)
S1 0.0941(13) 0.154(2) 0.0581(11) 0.0313(12) -0.0236(10) -0.0753(15)
S2 0.231(3) 0.0747(13) 0.0634(12) -0.0331(11) -0.0264(15) -0.0396(17)
O1 0.0558(19) 0.058(2) 0.0228(16) -0.0001(15) -0.0071(14) -0.0069(18)
O2 0.061(2) 0.065(2) 0.041(2) 0.0090(18) -0.0156(17) -0.023(2)
O3 0.071(2) 0.055(2) 0.0328(19) -0.0102(17) -0.0012(17) -0.0050(19)
O4 0.0427(18) 0.069(3) 0.041(2) -0.0049(18) -0.0142(15) -0.0122(18)
O5 0.0387(15) 0.0373(17) 0.0272(16) 0.0042(13) -0.0087(12) -0.0012(14)
O6 0.0503(19) 0.041(2) 0.054(2) 0.0011(16) -0.0086(16) -0.0083(16)
N1 0.056(3) 0.064(3) 0.053(3) -0.010(2) 0.002(2) -0.022(2)
N2 0.065(3) 0.056(3) 0.036(2) -0.012(2) -0.007(2) -0.015(2)
C1 0.059(3) 0.047(3) 0.024(2) -0.006(2) -0.001(2) -0.013(2)
C2 0.072(3) 0.037(3) 0.023(2) -0.0011(19) -0.006(2) -0.013(2)
C3 0.078(3) 0.033(3) 0.034(3) -0.006(2) -0.015(2) -0.006(2)
C4 0.067(3) 0.046(3) 0.048(3) -0.003(2) -0.015(3) -0.002(3)
C5 0.075(4) 0.056(4) 0.087(5) -0.003(3) -0.032(4) -0.007(3)
C6 0.111(6) 0.055(4) 0.088(6) -0.002(4) -0.058(5) -0.012(4)
C7 0.136(7) 0.049(4) 0.055(4) 0.001(3) -0.054(4) -0.016(4)
C8 0.110(5) 0.037(3) 0.032(3) -0.004(2) -0.025(3) -0.014(3)
C9 0.125(6) 0.041(3) 0.022(3) -0.002(2) -0.013(3) -0.009(3)
C10 0.102(5) 0.035(3) 0.030(3) -0.005(2) 0.008(3) -0.009(3)
C11 0.116(6) 0.053(4) 0.043(4) -0.004(3) 0.018(4) -0.004(4)
C12 0.118(7) 0.059(4) 0.068(5) -0.001(4) 0.044(5) -0.008(4)
C13 0.072(4) 0.056(4) 0.081(5) -0.003(3) 0.012(4) -0.002(3)
C14 0.076(4) 0.054(3) 0.048(3) -0.005(3) 0.005(3) -0.018(3)
C15 0.071(3) 0.038(3) 0.034(3) -0.006(2) -0.001(2) -0.009(3)
C16 0.070(4) 0.064(4) 0.052(3) 0.010(3) -0.015(3) -0.027(3)
C17 0.156(9) 0.159(10) 0.144(10) 0.043(8) -0.103(8) -0.096(9)
C18 0.119(6) 0.067(4) 0.028(3) -0.017(3) 0.001(3) -0.016(4)
C19 0.158(8) 0.064(4) 0.051(4) -0.020(3) -0.008(4) -0.020(5)
C20 0.042(3) 0.076(4) 0.054(4) -0.004(3) -0.014(2) -0.021(3)
C21 0.076(4) 0.048(3) 0.033(3) -0.006(2) -0.010(2) -0.010(3)
C22 0.049(3) 0.126(7) 0.081(5) 0.013(5) -0.025(3) -0.038(4)
C23 0.039(2) 0.052(3) 0.025(2) -0.003(2) -0.0030(18) 0.004(2)
C24 0.039(2) 0.060(3) 0.026(2) 0.002(2) -0.0018(19) -0.003(2)
C25 0.041(3) 0.078(4) 0.043(3) 0.005(3) -0.008(2) 0.001(3)
C26 0.056(3) 0.071(4) 0.046(3) 0.019(3) -0.005(3) 0.010(3)
C27 0.052(3) 0.053(3) 0.048(3) 0.010(3) 0.000(2) 0.007(3)
C28 0.052(3) 0.047(3) 0.033(3) 0.003(2) 0.000(2) -0.002(2)
C29 0.085(4) 0.046(3) 0.058(4) -0.003(3) -0.009(3) -0.019(3)
P2 0.0558(8) 0.0725(11) 0.0542(9) -0.0227(8) 0.0048(7) -0.0022(8)
O7 0.0504(19) 0.054(2) 0.044(2) -0.0103(17) 0.0025(16) 0.0014(17)
C30 0.042(5) 0.047(5) 0.057(6) -0.008(5) -0.011(4) -0.003(4)
C31 0.125(12) 0.121(12) 0.154(14) -0.015(9) -0.022(9) -0.051(9)
C32 0.100(11) 0.112(12) 0.093(13) -0.086(10) -0.026(10) 0.010(9)
O8 0.068(4) 0.073(5) 0.048(4) -0.023(4) 0.011(4) -0.021(4)
C33 0.091(8) 0.080(8) 0.089(8) -0.031(7) -0.014(6) -0.031(6)
C34 0.142(15) 0.160(17) 0.144(17) 0.015(14) 0.012(13) -0.002(14)
O9 0.085(6) 0.084(7) 0.069(6) -0.009(5) 0.013(5) 0.012(5)
C35 0.098(9) 0.086(9) 0.101(9) -0.024(7) -0.008(7) -0.009(7)
C36 0.28(3) 0.27(3) 0.23(3) -0.045(19) -0.063(19) -0.070(19)
C30' 0.115(9) 0.097(9) 0.125(10) -0.039(8) -0.010(8) -0.009(7)
C31' 0.175(18) 0.188(19) 0.194(19) -0.029(10) -0.032(10) -0.051(10)
C32' 0.27(3) 0.22(2) 0.24(2) -0.069(18) -0.037(18) -0.026(18)
O8' 0.088(7) 0.134(10) 0.132(9) -0.035(7) -0.020(6) -0.026(7)
C33' 0.115(11) 0.136(12) 0.140(12) -0.022(9) -0.025(8) -0.013(9)
C34' 0.079(9) 0.085(10) 0.057(8) -0.011(7) -0.017(7) 0.014(8)
O9' 0.088(6) 0.076(6) 0.064(5) -0.021(5) 0.004(4) -0.012(5)
C35' 0.064(6) 0.093(8) 0.054(6) -0.037(6) -0.007(5) -0.025(6)
C36' 0.085(10) 0.150(16) 0.050(8) -0.066(10) -0.007(8) 0.014(11)

loop_
_atom_type_symbol
_atom_type_description
_atom_type_scat_dispersion_real
_atom_type_scat_dispersion_imag
_atom_type_scat_source
C C 0.0033 0.0016 'International Tables Vol C Tables 4.2.6.8 and 6.1.1.4'
H H 0.0000 0.0000 'International Tables Vol C Tables 4.2.6.8 and 6.1.1.4'
Dy Dy -0.1892 4.4098 'International Tables Vol C Tables 4.2.6.8 and 6.1.1.4'
N N 0.0061 0.0033 'International Tables Vol C Tables 4.2.6.8 and 6.1.1.4'
O O 0.0106 0.0060 'International Tables Vol C Tables 4.2.6.8 and 6.1.1.4'
P P 0.1023 0.0942 'International Tables Vol C Tables 4.2.6.8 and 6.1.1.4'
S S 0.1246 0.1234 'International Tables Vol C Tables 4.2.6.8 and 6.1.1.4'

loop_
_geom_angle_atom_site_label_1
_geom_angle_atom_site_label_2
_geom_angle_atom_site_label_3
_geom_angle
_geom_angle_site_symmetry_1
_geom_angle_site_symmetry_3
_geom_angle_publ_flag
O5 Dy1 O5 65.06(12) . 2_666 ?
O5 Dy1 O7 81.22(13) . . ?
O5 Dy1 O7 123.10(13) 2_666 . ?
O5 Dy1 O1 115.68(12) . . ?
O5 Dy1 O1 79.23(11) 2_666 . ?
O7 Dy1 O1 76.06(13) . . ?
O5 Dy1 N2 92.99(14) . . ?
O5 Dy1 N2 91.47(13) 2_666 . ?
O7 Dy1 N2 136.70(15) . . ?
O1 Dy1 N2 141.42(15) . . ?
O5 Dy1 N1 150.31(15) . . ?
O5 Dy1 N1 143.88(15) 2_666 . ?
O7 Dy1 N1 82.55(16) . . ?
O1 Dy1 N1 83.96(15) . . ?
N2 Dy1 N1 82.09(16) . . ?
O5 Dy1 O6 125.93(11) . 2_666 ?
O5 Dy1 O6 64.44(11) 2_666 2_666 ?
O7 Dy1 O6 144.78(13) . 2_666 ?
O1 Dy1 O6 71.86(12) . 2_666 ?
N2 Dy1 O6 70.37(14) . 2_666 ?
N1 Dy1 O6 80.03(15) . 2_666 ?
O5 Dy1 O4 63.15(11) . . ?
O5 Dy1 O4 123.38(11) 2_666 . ?
O7 Dy1 O4 68.95(13) . . ?
O1 Dy1 O4 144.80(12) . . ?
N2 Dy1 O4 70.23(14) . . ?
N1 Dy1 O4 87.83(15) . . ?
O6 Dy1 O4 139.96(12) 2_666 . ?
O5 Dy1 Dy1 32.55(7) . 2_666 ?
O5 Dy1 Dy1 32.52(8) 2_666 2_666 ?
O7 Dy1 Dy1 103.50(10) . 2_666 ?
O1 Dy1 Dy1 98.39(9) . 2_666 ?
N2 Dy1 Dy1 92.64(11) . 2_666 ?
N1 Dy1 Dy1 173.86(12) . 2_666 ?
O6 Dy1 Dy1 95.28(8) 2_666 2_666 ?
O4 Dy1 Dy1 93.36(8) . 2_666 ?
O1 P1 O2 115.4(2) . . ?
O1 P1 O3 108.0(2) . . ?
O2 P1 O3 107.7(2) . . ?
O1 P1 C1 112.7(2) . . ?
O2 P1 C1 102.8(2) . . ?
O3 P1 C1 110.2(2) . . ?
P1 O1 Dy1 174.4(2) . . ?
C16 O2 P1 122.3(4) . . ?
C18 O3 P1 126.2(4) . . ?
C24 O4 C22 118.2(5) . . ?
C24 O4 Dy1 113.9(3) . . ?
C22 O4 Dy1 127.7(4) . . ?
C23 O5 Dy1 124.0(3) . . ?
C23 O5 Dy1 121.0(3) . 2_666 ?
Dy1 O5 Dy1 114.94(12) . 2_666 ?
C28 O6 C29 117.4(4) . . ?
C28 O6 Dy1 113.4(3) . 2_666 ?
C29 O6 Dy1 129.2(3) . 2_666 ?
C20 N1 Dy1 148.2(4) . . ?
C21 N2 Dy1 175.2(5) . . ?
C2 C1 P1 114.7(3) . . ?
C3 C2 C15 121.2(5) . . ?
C3 C2 C1 120.1(5) . . ?
C15 C2 C1 118.7(5) . . ?
C2 C3 C4 124.5(5) . . ?
C2 C3 C8 119.3(5) . . ?
C4 C3 C8 116.2(5) . . ?
C5 C4 C3 121.8(6) . . ?
C4 C5 C6 121.2(7) . . ?
C7 C6 C5 119.4(7) . . ?
C6 C7 C8 122.2(6) . . ?
C9 C8 C7 121.5(6) . . ?
C9 C8 C3 119.3(6) . . ?
C7 C8 C3 119.2(6) . . ?
C8 C9 C10 122.4(5) . . ?
C9 C10 C11 121.7(6) . . ?
C9 C10 C15 119.7(5) . . ?
C11 C10 C15 118.7(7) . . ?
C12 C11 C10 121.5(7) . . ?
C11 C12 C13 120.6(7) . . ?
C14 C13 C12 119.8(8) . . ?
C13 C14 C15 121.6(6) . . ?
C2 C15 C14 123.9(5) . . ?
C2 C15 C10 118.2(5) . . ?
C14 C15 C10 117.9(5) . . ?
O2 C16 C17 106.4(6) . . ?
O3 C18 C19 108.6(5) . . ?
N1 C20 S1 178.6(5) . . ?
N2 C21 S2 176.9(6) . . ?
O5 C23 C28 121.1(4) . . ?
O5 C23 C24 120.0(5) . . ?
C28 C23 C24 119.0(5) . . ?
O4 C24 C25 126.9(5) . . ?
O4 C24 C23 113.2(4) . . ?
C25 C24 C23 119.8(5) . . ?
C26 C25 C24 119.8(5) . . ?
C27 C26 C25 121.5(5) . . ?
C26 C27 C28 118.7(6) . . ?
O6 C28 C23 113.1(4) . . ?
O6 C28 C27 125.7(5) . . ?
C23 C28 C27 121.1(5) . . ?
O7 P2 O9' 122.9(4) . . ?
O7 P2 O8 115.9(4) . . ?
O7 P2 O8' 105.3(6) . . ?
O9' P2 O8' 109.2(8) . . ?
O7 P2 O9 111.3(5) . . ?
O8 P2 O9 112.6(7) . . ?
O7 P2 C30' 109.2(7) . . ?
O9' P2 C30' 105.2(9) . . ?
O8' P2 C30' 103.6(9) . . ?
O7 P2 C30 112.2(4) . . ?
O8 P2 C30 104.0(5) . . ?
O9 P2 C30 99.3(6) . . ?
P2 O7 Dy1 171.9(3) . . ?
C31 C30 P2 114.8(11) . . ?
C30 C31 C32 129.9(15) . . ?
C33 O8 P2 116.5(8) . . ?
O8 C33 C34 125.9(12) . . ?
C35 O9 P2 129.2(10) . . ?
O9 C35 C36 124.0(12) . . ?
C31' C30' P2 124(2) . . ?
C30' C31' C32' 131.5(19) . . ?
C33' O8' P2 122.8(14) . . ?
O8' C33' C34' 121.9(11) . . ?
P2 O9' C35' 111.7(7) . . ?
C36' C35' O9' 114.5(10) . . ?

loop_
_geom_bond_atom_site_label_1
_geom_bond_atom_site_label_2
_geom_bond_distance
_geom_bond_site_symmetry_2
_geom_bond_publ_flag
Dy1 O5 2.295(3) . ?
Dy1 O5 2.297(3) 2_666 ?
Dy1 O7 2.301(4) . ?
Dy1 O1 2.319(3) . ?
Dy1 N2 2.379(4) . ?
Dy1 N1 2.392(5) . ?
Dy1 O6 2.596(4) 2_666 ?
Dy1 O4 2.657(4) . ?
Dy1 Dy1 3.8713(10) 2_666 ?
P1 O1 1.468(3) . ?
P1 O2 1.556(4) . ?
P1 O3 1.564(4) . ?
P1 C1 1.794(5) . ?
S1 C20 1.616(6) . ?
S2 C21 1.622(5) . ?
O2 C16 1.451(7) . ?
O3 C18 1.456(6) . ?
O4 C24 1.364(7) . ?
O4 C22 1.418(7) . ?
O5 C23 1.338(6) . ?
O6 C28 1.378(6) . ?
O6 C29 1.430(7) . ?
N1 C20 1.150(7) . ?
N2 C21 1.138(7) . ?
C1 C2 1.518(6) . ?
C2 C3 1.406(8) . ?
C2 C15 1.406(7) . ?
C3 C4 1.430(8) . ?
C3 C8 1.438(7) . ?
C4 C5 1.359(8) . ?
C5 C6 1.405(11) . ?
C6 C7 1.337(11) . ?
C7 C8 1.423(10) . ?
C8 C9 1.368(10) . ?
C9 C10 1.388(10) . ?
C10 C11 1.416(9) . ?
C10 C15 1.445(8) . ?
C11 C12 1.352(12) . ?
C12 C13 1.420(12) . ?
C13 C14 1.368(9) . ?
C14 C15 1.419(8) . ?
C16 C17 1.504(9) . ?
C18 C19 1.500(9) . ?
C23 C28 1.386(8) . ?
C23 C24 1.403(7) . ?
C24 C25 1.384(8) . ?
C25 C26 1.380(10) . ?
C26 C27 1.374(9) . ?
C27 C28 1.390(7) . ?
P2 O7 1.442(4) . ?
P2 O9' 1.477(7) . ?
P2 O8 1.524(6) . ?
P2 O8' 1.530(8) . ?
P2 O9 1.558(7) . ?
P2 C30' 1.692(12) . ?
P2 C30 1.698(10) . ?
C30 C31 1.458(11) . ?
C31 C32 1.472(8) . ?
O8 C33 1.495(12) . ?
C33 C34 1.521(8) . ?
O9 C35 1.497(12) . ?
C35 C36 1.527(8) . ?
C30' C31' 1.459(11) . ?
C31' C32' 1.465(11) . ?
O8' C33' 1.492(12) . ?
C33' C34' 1.534(10) . ?
O9' C35' 1.587(17) . ?
C35' C36' 1.545(10) . ?
